data_4126078
loop_
_publ_author_name
'Dziedzic, Rafal Miroslaw'
'Martin, Joshua L.'
'Axtell, Jonathan C.'
'Saleh, Liban M. A.'
'Ong, Ta-Chung'
'Yang, Yun-Fang'
'Messina, Marco S.'
'Rheingold, Arnold L.'
'Houk, Kendall N.'
'Spokoyny, Alexander M.'

_publ_section_title
;
 Cage-walking: Vertex Differentiation by Palladium-Catalyzed Isomerization
 of B(9)-Bromo-meta-Carborane.
;
_journal_name_full 'Journal of the American Chemical Society'
_journal_paper_doi 10.1021/jacs.7b04080
_journal_year 2017
_chemical_formula_moiety 'C10 H15 B10 N O2'
_chemical_formula_sum 'C10 H15 B10 N O2'
_chemical_formula_weight 289.33
_space_group_crystal_system monoclinic
_space_group_IT_number 14
_space_group_name_Hall '-P 2yn'
_space_group_name_H-M_alt 'P 1 21/n 1'
_symmetry_space_group_name_Hall '-P 2yn'
_symmetry_space_group_name_H-M 'P 1 21/n 1'
_atom_sites_solution_hydrogens difmap
_atom_sites_solution_primary direct
_audit_creation_date 2016-06-03
_audit_creation_method
;
Olex2 1.2
(compiled 2016.02.19 svn.r3266 for OlexSys, GUI svn.r5155)
;
_cell_angle_alpha 90
_cell_angle_beta 94.9360(10)
_cell_angle_gamma 90
_cell_formula_units_Z 4
_cell_length_a 11.5496(3)
_cell_length_b 6.8211(2)
_cell_length_c 18.6932(4)
_cell_measurement_reflns_used 5676
_cell_measurement_temperature 100(2)
_cell_measurement_theta_max 68.13
_cell_measurement_theta_min 4.34
_cell_volume 1467.21(7)
_computing_molecular_graphics 'Olex2 (Dolomanov et al., 2009)'
_computing_publication_material 'Olex2 (Dolomanov et al., 2009)'
_computing_structure_refinement 'XL (Sheldrick, 2008)'
_computing_structure_solution 'ShelXT (Sheldrick, 2015)'
_diffrn_ambient_temperature 100.0
_diffrn_detector_area_resol_mean 5.6
_diffrn_detector_type 'Bruker SMART CCD 6000 area detector'
_diffrn_measured_fraction_theta_full 0.967
_diffrn_measured_fraction_theta_max 0.968
_diffrn_measurement_device 'three-circle diffractometer'
_diffrn_measurement_device_type 'Bruker APEX-II CCD'
_diffrn_measurement_method '\f and \w scans'
_diffrn_radiation_type CuK\a
_diffrn_radiation_wavelength 1.54178
_diffrn_reflns_av_R_equivalents 0.0473
_diffrn_reflns_av_unetI/netI 0.0503
_diffrn_reflns_Laue_measured_fraction_full 0.967
_diffrn_reflns_Laue_measured_fraction_max 0.968
_diffrn_reflns_limit_h_max 13
_diffrn_reflns_limit_h_min -13
_diffrn_reflns_limit_k_max 8
_diffrn_reflns_limit_k_min -8
_diffrn_reflns_limit_l_max 22
_diffrn_reflns_limit_l_min -22
_diffrn_reflns_number 9103
_diffrn_reflns_point_group_measured_fraction_full 0.967
_diffrn_reflns_point_group_measured_fraction_max 0.968
_diffrn_reflns_theta_full 66.000
_diffrn_reflns_theta_max 68.247
_diffrn_reflns_theta_min 4.339
_diffrn_standards_number 0
_exptl_absorpt_coefficient_mu 0.574
_exptl_absorpt_correction_T_max 0.5210
_exptl_absorpt_correction_T_min 0.4086
_exptl_absorpt_correction_type multi-scan
_exptl_absorpt_process_details
;
SADABS-2014/5 (Bruker,2014/5) was used for absorption correction.
wR2(int) was 0.0914 before and 0.0471 after correction.
The Ratio of minimum to maximum transmission is 0.7843.
The \l/2 correction factor is Not present.
;
_exptl_crystal_colour colourless
_exptl_crystal_colour_primary colourless
_exptl_crystal_density_diffrn 1.310
_exptl_crystal_description block
_exptl_crystal_F_000 592
_exptl_crystal_size_max 0.27
_exptl_crystal_size_mid 0.18
_exptl_crystal_size_min 0.13
_refine_diff_density_max 0.501
_refine_diff_density_min -0.371
_refine_diff_density_rms 0.132
_refine_ls_extinction_method none
_refine_ls_goodness_of_fit_ref 1.086
_refine_ls_hydrogen_treatment refall
_refine_ls_matrix_type full
_refine_ls_number_parameters 268
_refine_ls_number_reflns 2602
_refine_ls_number_restraints 1
_refine_ls_restrained_S_all 1.086
_refine_ls_R_factor_all 0.0586
_refine_ls_R_factor_gt 0.0553
_refine_ls_shift/su_max 0.000
_refine_ls_shift/su_mean 0.000
_refine_ls_structure_factor_coef Fsqd
_refine_ls_weighting_details 'w=1/[\s^2^(Fo^2^)+(0.0837P)^2^+0.4786P] where P=(Fo^2^+2Fc^2^)/3'
_refine_ls_weighting_scheme calc
_refine_ls_wR_factor_gt 0.1297
_refine_ls_wR_factor_ref 0.1343
_reflns_Friedel_coverage 0.000
_reflns_number_gt 2362
_reflns_number_total 2602
_reflns_threshold_expression 'I > 2\s(I)'
_cod_data_source_file ja7b04080_si_002.cif
_cod_data_source_block spok36_a
_cod_database_code 4126078
_shelx_space_group_comment
;
The symmetry employed for this shelxl refinement is uniquely defined
by the following loop, which should always be used as a source of
symmetry information in preference to the above space-group names.
They are only intended as comments.
;
_shelx_estimated_absorpt_t_max 0.929
_shelx_estimated_absorpt_t_min 0.860
_olex2_refinement_description
;
1. Restrained distances
 C2-H2
 0.96 with sigma of 0.001
;
_shelx_shelxl_version_number 2014/7
_olex2_submission_special_instructions 'No special instructions were received'

loop_
_space_group_symop_operation_xyz
'x, y, z'
'-x+1/2, y+1/2, -z+1/2'
'-x, -y, -z'
'x-1/2, -y-1/2, z-1/2'

loop_
_atom_site_label
_atom_site_type_symbol
_atom_site_fract_x
_atom_site_fract_y
_atom_site_fract_z
_atom_site_U_iso_or_equiv
_atom_site_adp_type
_atom_site_occupancy
_atom_site_site_symmetry_order
_atom_site_calc_flag
_atom_site_refinement_flags_posn
O1 O 0.64687(13) 0.8135(2) 0.63671(7) 0.0465(4) Uani 1 1 d .
O2 O 0.50034(12) 0.20255(17) 0.67353(6) 0.0374(3) Uani 1 1 d .
N1 N 0.56396(9) 0.52504(18) 0.67357(6) 0.0175(3) Uani 1 1 d .
C1 C 0.53157(12) 0.8206(2) 0.77438(8) 0.0210(3) Uani 1 1 d .
H1 H 0.5539(15) 0.920(3) 0.7426(10) 0.025(4) Uiso 1 1 d .
C2 C 0.41763(15) 0.4835(2) 0.78764(8) 0.0293(4) Uani 1 1 d D
H2 H 0.3793(16) 0.3700(18) 0.7664(11) 0.042(6) Uiso 1 1 d D
C3 C 0.61906(12) 0.6458(2) 0.62553(8) 0.0238(3) Uani 1 1 d .
C4 C 0.63603(11) 0.5239(2) 0.56154(8) 0.0213(3) Uani 1 1 d .
C5 C 0.68499(13) 0.5714(3) 0.49861(8) 0.0289(4) Uani 1 1 d .
H5 H 0.710(2) 0.702(4) 0.4903(13) 0.049(6) Uiso 1 1 d .
C6 C 0.69196(13) 0.4232(3) 0.44837(8) 0.0290(4) Uani 1 1 d .
H6 H 0.7273(17) 0.452(3) 0.4026(11) 0.032(5) Uiso 1 1 d .
C7 C 0.65347(15) 0.2354(3) 0.46104(9) 0.0323(4) Uani 1 1 d .
H7 H 0.6617(19) 0.130(4) 0.4268(13) 0.048(6) Uiso 1 1 d .
C8 C 0.60573(16) 0.1882(3) 0.52481(9) 0.0327(4) Uani 1 1 d .
H8 H 0.5835(18) 0.052(3) 0.5352(11) 0.038(5) Uiso 1 1 d .
C9 C 0.59638(12) 0.3375(2) 0.57363(8) 0.0211(3) Uani 1 1 d .
C10 C 0.54735(12) 0.3357(2) 0.64479(8) 0.0210(3) Uani 1 1 d .
B1 B 0.52927(14) 0.5867(2) 0.74468(8) 0.0193(3) Uani 1 1 d .
B2 B 0.63522(14) 0.6655(3) 0.81347(9) 0.0248(4) Uani 1 1 d .
H2A H 0.7209(18) 0.674(3) 0.7985(11) 0.036(5) Uiso 1 1 d .
B3 B 0.55681(17) 0.4535(3) 0.82254(9) 0.0265(4) Uani 1 1 d .
H3 H 0.5824(18) 0.358(4) 0.8195(12) 0.032(6) Uiso 1 1 d .
B4 B 0.39786(13) 0.7188(3) 0.75454(9) 0.0217(4) Uani 1 1 d .
H4 H 0.3485(18) 0.751(3) 0.7076(12) 0.037(5) Uiso 1 1 d .
B5 B 0.34825(14) 0.6564(3) 0.83854(9) 0.0225(4) Uani 1 1 d .
H5A H 0.257(2) 0.635(4) 0.8437(12) 0.048(6) Uiso 1 1 d .
B6 B 0.44863(16) 0.4847(3) 0.88036(9) 0.0256(4) Uani 1 1 d .
H6A H 0.4231(17) 0.366(3) 0.9115(11) 0.035(5) Uiso 1 1 d .
B7 B 0.58521(16) 0.6024(3) 0.89752(9) 0.0294(4) Uani 1 1 d .
H7A H 0.6469(18) 0.559(3) 0.9416(11) 0.042(6) Uiso 1 1 d .
B8 B 0.57002(15) 0.8457(3) 0.86471(10) 0.0275(4) Uani 1 1 d .
H8A H 0.6171(19) 0.967(4) 0.8850(12) 0.045(6) Uiso 1 1 d .
B9 B 0.42352(14) 0.8792(3) 0.82814(9) 0.0235(4) Uani 1 1 d .
H9 H 0.3860(17) 1.023(3) 0.8206(11) 0.035(5) Uiso 1 1 d .
B10 B 0.45450(14) 0.7352(3) 0.90723(9) 0.0237(4) Uani 1 1 d .
H10 H 0.4329(16) 0.782(3) 0.9577(11) 0.030(5) Uiso 1 1 d .

loop_
_atom_site_aniso_label
_atom_site_aniso_U_11
_atom_site_aniso_U_22
_atom_site_aniso_U_33
_atom_site_aniso_U_23
_atom_site_aniso_U_13
_atom_site_aniso_U_12
O1 0.0716(9) 0.0351(7) 0.0369(7) -0.0080(6) 0.0284(7) -0.0299(6)
O2 0.0668(8) 0.0194(6) 0.0296(6) 0.0001(5) 0.0241(6) -0.0062(5)
N1 0.0177(6) 0.0204(6) 0.0149(6) 0.0022(4) 0.0035(4) -0.0019(4)
C1 0.0231(7) 0.0186(7) 0.0219(7) 0.0005(6) 0.0054(5) -0.0033(5)
C2 0.0453(9) 0.0228(8) 0.0211(8) 0.0003(6) 0.0110(6) -0.0053(7)
C3 0.0240(7) 0.0275(8) 0.0207(7) 0.0020(6) 0.0070(5) -0.0078(6)
C4 0.0158(6) 0.0314(8) 0.0169(7) 0.0029(6) 0.0017(5) -0.0016(5)
C5 0.0250(7) 0.0409(10) 0.0218(8) 0.0044(7) 0.0074(6) -0.0058(6)
C6 0.0229(7) 0.0477(10) 0.0171(7) 0.0046(7) 0.0065(6) 0.0037(7)
C7 0.0381(9) 0.0400(10) 0.0197(8) -0.0018(7) 0.0073(6) 0.0098(7)
C8 0.0473(10) 0.0290(9) 0.0232(8) 0.0000(7) 0.0113(7) 0.0047(7)
C9 0.0208(7) 0.0265(8) 0.0161(7) 0.0031(6) 0.0022(5) 0.0038(5)
C10 0.0256(7) 0.0193(7) 0.0187(7) 0.0026(5) 0.0056(5) 0.0023(5)
B1 0.0249(8) 0.0183(7) 0.0149(7) 0.0003(6) 0.0030(6) -0.0054(6)
B2 0.0205(8) 0.0310(9) 0.0224(8) -0.0052(7) 0.0000(6) -0.0016(6)
B3 0.0411(10) 0.0240(9) 0.0152(8) 0.0000(7) 0.0078(7) -0.0036(8)
B4 0.0200(7) 0.0282(9) 0.0170(8) 0.0031(6) 0.0012(6) -0.0022(6)
B5 0.0214(8) 0.0289(9) 0.0175(8) 0.0016(6) 0.0038(6) -0.0037(6)
B6 0.0372(9) 0.0247(9) 0.0159(8) 0.0034(6) 0.0077(7) 0.0014(7)
B7 0.0288(8) 0.0418(11) 0.0169(8) -0.0031(7) -0.0019(6) 0.0086(8)
B8 0.0252(8) 0.0321(10) 0.0254(9) -0.0113(7) 0.0038(6) -0.0066(7)
B9 0.0259(8) 0.0218(8) 0.0238(8) 0.0007(6) 0.0076(6) 0.0013(6)
B10 0.0253(8) 0.0287(9) 0.0170(8) -0.0031(7) 0.0020(6) 0.0014(6)

loop_
_atom_type_symbol
_atom_type_description
_atom_type_scat_dispersion_real
_atom_type_scat_dispersion_imag
_atom_type_scat_source
C C 0.0181 0.0091 'International Tables Vol C Tables 4.2.6.8 and 6.1.1.4'
H H 0.0000 0.0000 'International Tables Vol C Tables 4.2.6.8 and 6.1.1.4'
B B 0.0090 0.0039 'International Tables Vol C Tables 4.2.6.8 and 6.1.1.4'
N N 0.0311 0.0180 'International Tables Vol C Tables 4.2.6.8 and 6.1.1.4'
O O 0.0492 0.0322 'International Tables Vol C Tables 4.2.6.8 and 6.1.1.4'

loop_
_geom_angle_atom_site_label_1
_geom_angle_atom_site_label_2
_geom_angle_atom_site_label_3
_geom_angle
C3 N1 B1 125.24(13)
C10 N1 C3 110.31(12)
C10 N1 B1 124.45(12)
B1 C1 H1 117.7(11)
B1 C1 B2 63.10(9)
B1 C1 B4 63.61(9)
B1 C1 B8 114.40(12)
B1 C1 B9 114.92(11)
B2 C1 H1 119.3(11)
B2 C1 B8 61.98(10)
B2 C1 B9 114.27(12)
B4 C1 H1 116.3(11)
B4 C1 B2 115.34(12)
B4 C1 B8 114.04(11)
B4 C1 B9 62.05(9)
B8 C1 H1 118.8(11)
B9 C1 H1 116.7(11)
B9 C1 B8 62.64(10)
B1 C2 H2 118.2(13)
B1 C2 B4 62.33(9)
B1 C2 B5 111.89(12)
B1 C2 B6 111.32(12)
B3 C2 H2 116.7(13)
B3 C2 B1 60.44(10)
B3 C2 B4 109.98(13)
B3 C2 B5 109.60(12)
B3 C2 B6 60.65(10)
B4 C2 H2 124.0(13)
B4 C2 B5 61.10(10)
B4 C2 B6 111.22(12)
B5 C2 H2 123.4(13)
B6 C2 H2 117.6(13)
B6 C2 B5 61.33(10)
O1 C3 N1 125.02(14)
O1 C3 C4 128.47(14)
N1 C3 C4 106.51(13)
C5 C4 C3 130.14(15)
C9 C4 C3 108.45(12)
C9 C4 C5 121.39(15)
C4 C5 H5 120.5(15)
C4 C5 C6 117.13(16)
C6 C5 H5 122.3(15)
C5 C6 H6 119.3(12)
C7 C6 C5 121.39(15)
C7 C6 H6 119.3(12)
C6 C7 H7 121.3(14)
C6 C7 C8 121.12(16)
C8 C7 H7 117.5(15)
C7 C8 H8 121.0(12)
C9 C8 C7 117.11(16)
C9 C8 H8 121.9(12)
C4 C9 C8 121.84(14)
C4 C9 C10 108.15(13)
C8 C9 C10 130.01(15)
O2 C10 N1 124.91(13)
O2 C10 C9 128.55(14)
N1 C10 C9 106.53(12)
N1 B1 C1 124.43(12)
N1 B1 C2 124.87(12)
N1 B1 B2 120.77(12)
N1 B1 B3 124.31(13)
N1 B1 B4 122.20(12)
C1 B1 C2 102.91(11)
C1 B1 B2 59.14(9)
C1 B1 B3 102.95(11)
C1 B1 B4 58.64(9)
C2 B1 B2 106.35(11)
C2 B1 B4 58.87(9)
B2 B1 B4 108.08(11)
B3 B1 C2 58.85(10)
B3 B1 B2 58.88(10)
B3 B1 B4 105.99(12)
C1 B2 B1 57.77(9)
C1 B2 H2A 119.5(12)
C1 B2 B3 101.91(12)
C1 B2 B7 105.00(12)
C1 B2 B8 59.11(10)
B1 B2 H2A 115.3(12)
B3 B2 B1 58.88(9)
B3 B2 H2A 125.7(11)
B3 B2 B7 59.65(11)
B3 B2 B8 106.18(13)
B7 B2 B1 108.11(12)
B7 B2 H2A 129.3(12)
B8 B2 B1 107.65(12)
B8 B2 H2A 124.2(11)
B8 B2 B7 60.12(11)
C2 B3 B1 60.71(10)
C2 B3 B2 110.50(14)
C2 B3 H3 117.5(17)
C2 B3 B6 60.96(10)
C2 B3 B7 110.28(14)
B1 B3 B2 62.23(10)
B1 B3 H3 117.3(18)
B1 B3 B6 111.80(14)
B1 B3 B7 112.41(14)
B2 B3 H3 122.0(17)
B2 B3 B6 111.81(14)
B2 B3 B7 61.62(11)
B6 B3 H3 118.8(18)
B6 B3 B7 61.45(10)
B7 B3 H3 122.8(18)
C1 B4 C2 102.18(11)
C1 B4 B1 57.76(8)
C1 B4 H4 121.5(12)
C1 B4 B5 105.16(11)
C1 B4 B9 59.28(9)
C2 B4 B1 58.79(9)
C2 B4 H4 123.5(12)
C2 B4 B5 60.11(9)
C2 B4 B9 106.79(11)
B1 B4 H4 115.7(12)
B5 B4 B1 108.23(11)
B5 B4 H4 127.7(12)
B9 B4 B1 107.82(11)
B9 B4 H4 125.1(12)
B9 B4 B5 60.15(9)
C2 B5 B4 58.79(9)
C2 B5 H5A 117.1(13)
C2 B5 B6 58.98(10)
C2 B5 B9 105.45(11)
C2 B5 B10 106.00(12)
B4 B5 H5A 120.4(12)
B4 B5 B6 107.43(11)
B4 B5 B9 59.75(9)
B4 B5 B10 108.15(11)
B6 B5 H5A 118.6(13)
B6 B5 B10 59.99(10)
B9 B5 H5A 128.2(13)
B9 B5 B6 107.79(12)
B9 B5 B10 60.36(10)
B10 B5 H5A 126.5(12)
C2 B6 B5 59.68(9)
C2 B6 H6A 120.3(12)
C2 B6 B7 106.61(12)
C2 B6 B10 106.57(12)
B3 B6 C2 58.40(10)
B3 B6 B5 106.49(12)
B3 B6 H6A 120.1(12)
B3 B6 B7 59.42(10)
B3 B6 B10 106.36(13)
B5 B6 H6A 123.0(11)
B5 B6 B10 60.02(9)
B7 B6 B5 108.48(13)
B7 B6 H6A 122.3(11)
B7 B6 B10 60.21(10)
B10 B6 H6A 125.9(12)
B2 B7 B6 107.57(12)
B2 B7 H7A 119.8(11)
B2 B7 B10 108.06(12)
B3 B7 B2 58.72(10)
B3 B7 B6 59.14(10)
B3 B7 H7A 121.4(12)
B3 B7 B8 105.17(12)
B3 B7 B10 106.03(13)
B6 B7 H7A 122.1(12)
B6 B7 B10 60.07(10)
B8 B7 B2 59.75(10)
B8 B7 B6 107.52(12)
B8 B7 H7A 123.8(13)
B8 B7 B10 60.01(10)
B10 B7 H7A 124.6(11)
C1 B8 B2 58.91(9)
C1 B8 B7 104.85(12)
C1 B8 H8A 121.3(13)
C1 B8 B9 58.64(9)
C1 B8 B10 104.87(11)
B2 B8 B7 60.13(10)
B2 B8 H8A 121.1(12)
B2 B8 B9 108.41(12)
B2 B8 B10 108.58(13)
B7 B8 H8A 125.7(13)
B7 B8 B9 108.35(12)
B7 B8 B10 60.29(10)
B9 B8 H8A 119.0(13)
B10 B8 H8A 124.1(12)
B10 B8 B9 60.15(9)
C1 B9 B4 58.67(9)
C1 B9 B5 104.66(12)
C1 B9 B8 58.73(9)
C1 B9 H9 116.2(11)
C1 B9 B10 104.64(11)
B4 B9 B5 60.10(10)
B4 B9 B8 108.04(12)
B4 B9 H9 115.1(11)
B4 B9 B10 108.24(12)
B5 B9 B8 107.84(12)
B5 B9 H9 126.9(11)
B5 B9 B10 60.13(9)
B8 B9 H9 121.6(11)
B8 B9 B10 59.76(10)
B10 B9 H9 131.2(11)
B5 B10 B7 108.06(12)
B5 B10 B9 59.51(9)
B5 B10 H10 122.6(10)
B6 B10 B5 59.99(10)
B6 B10 B7 59.72(10)
B6 B10 B9 107.12(11)
B6 B10 H10 122.7(11)
B7 B10 B9 107.84(12)
B7 B10 H10 121.1(11)
B8 B10 B5 107.61(11)
B8 B10 B6 107.00(12)
B8 B10 B7 59.71(10)
B8 B10 B9 60.09(10)
B8 B10 H10 121.4(11)
B9 B10 H10 122.2(11)

loop_
_geom_bond_atom_site_label_1
_geom_bond_atom_site_label_2
_geom_bond_distance
O1 C3 1.202(2)
O2 C10 1.2078(19)
N1 C3 1.4102(18)
N1 C10 1.4058(19)
N1 B1 1.4818(19)
C1 H1 0.951(19)
C1 B1 1.688(2)
C1 B2 1.713(2)
C1 B4 1.705(2)
C1 B8 1.717(2)
C1 B9 1.715(2)
C2 H2 0.9605(11)
C2 B1 1.727(2)
C2 B3 1.694(3)
C2 B4 1.728(2)
C2 B5 1.752(2)
C2 B6 1.739(2)
C3 C4 1.484(2)
C4 C5 1.387(2)
C4 C9 1.377(2)
C5 H5 0.95(3)
C5 C6 1.387(3)
C6 H6 1.00(2)
C6 C7 1.383(3)
C7 H7 0.97(3)
C7 C8 1.393(2)
C8 H8 0.99(2)
C8 C9 1.378(2)
C9 C10 1.4898(19)
B1 B2 1.780(2)
B1 B3 1.722(2)
B1 B4 1.788(2)
B2 H2A 1.05(2)
B2 B3 1.722(3)
B2 B7 1.773(3)
B2 B8 1.766(2)
B3 H3 0.72(2)
B3 B6 1.734(2)
B3 B7 1.739(3)
B4 H4 1.03(2)
B4 B5 1.769(2)
B4 B9 1.763(2)
B5 H5A 1.08(2)
B5 B6 1.781(2)
B5 B9 1.770(2)
B5 B10 1.781(2)
B6 H6A 1.05(2)
B6 B7 1.774(3)
B6 B10 1.781(3)
B7 H7A 1.08(2)
B7 B8 1.773(3)
B7 B10 1.783(2)
B8 H8A 1.04(2)
B8 B9 1.784(2)
B8 B10 1.778(2)
B9 H9 1.08(2)
B9 B10 1.785(2)
B10 H10 1.05(2)

loop_
_geom_torsion_atom_site_label_1
_geom_torsion_atom_site_label_2
_geom_torsion_atom_site_label_3
_geom_torsion_atom_site_label_4
_geom_torsion
O1 C3 C4 C5 -1.5(3)
O1 C3 C4 C9 176.72(17)
N1 C3 C4 C5 179.39(14)
N1 C3 C4 C9 -2.33(16)
N1 B1 B2 C1 114.25(15)
N1 B1 B2 B3 -114.01(16)
N1 B1 B2 B7 -149.10(14)
N1 B1 B2 B8 147.39(14)
N1 B1 B3 C2 -113.35(15)
N1 B1 B3 B2 108.15(15)
N1 B1 B3 B6 -147.87(14)
N1 B1 B3 B7 145.20(14)
N1 B1 B4 C1 -113.49(15)
N1 B1 B4 C2 114.14(15)
N1 B1 B4 B5 149.75(13)
N1 B1 B4 B9 -146.65(13)
C1 B1 B2 B3 131.73(13)
C1 B1 B2 B7 96.65(13)
C1 B1 B2 B8 33.13(11)
C1 B1 B3 C2 97.41(12)
C1 B1 B3 B2 -41.09(11)
C1 B1 B3 B6 62.88(15)
C1 B1 B3 B7 -4.04(16)
C1 B1 B4 C2 -132.36(12)
C1 B1 B4 B5 -96.76(12)
C1 B1 B4 B9 -33.15(11)
C1 B2 B3 C2 2.08(16)
C1 B2 B3 B1 40.17(11)
C1 B2 B3 B6 -63.80(15)
C1 B2 B3 B7 -100.55(12)
C1 B2 B7 B3 95.21(13)
C1 B2 B7 B6 60.49(15)
C1 B2 B7 B8 -39.93(11)
C1 B2 B7 B10 -2.94(16)
C1 B2 B8 B7 133.75(12)
C1 B2 B8 B9 32.71(11)
C1 B2 B8 B10 96.51(12)
C1 B4 B5 C2 -95.53(12)
C1 B4 B5 B6 -60.78(15)
C1 B4 B5 B9 40.03(11)
C1 B4 B5 B10 2.56(16)
C1 B4 B9 B5 -133.76(12)
C1 B4 B9 B8 -33.13(11)
C1 B4 B9 B10 -96.36(12)
C1 B8 B9 B4 33.11(11)
C1 B8 B9 B5 96.63(13)
C1 B8 B9 B10 134.13(12)
C1 B8 B10 B5 -2.18(16)
C1 B8 B10 B6 60.97(14)
C1 B8 B10 B7 98.84(12)
C1 B8 B10 B9 -39.35(11)
C1 B9 B10 B5 -98.72(12)
C1 B9 B10 B6 -60.78(14)
C1 B9 B10 B7 2.14(15)
C1 B9 B10 B8 39.35(11)
C2 B1 B2 C1 -95.51(12)
C2 B1 B2 B3 36.22(12)
C2 B1 B2 B7 1.13(16)
C2 B1 B2 B8 -62.38(15)
C2 B1 B3 B2 -138.50(13)
C2 B1 B3 B6 -34.53(12)
C2 B1 B3 B7 -101.45(15)
C2 B1 B4 C1 132.36(12)
C2 B1 B4 B5 35.60(11)
C2 B1 B4 B9 99.21(12)
C2 B3 B6 B5 -36.84(12)
C2 B3 B6 B7 -138.90(14)
C2 B3 B6 B10 -99.69(13)
C2 B3 B7 B2 -102.98(14)
C2 B3 B7 B6 37.79(12)
C2 B3 B7 B8 -63.83(16)
C2 B3 B7 B10 -1.28(18)
C2 B4 B5 B6 34.75(11)
C2 B4 B5 B9 135.57(12)
C2 B4 B5 B10 98.09(13)
C2 B4 B9 C1 94.42(12)
C2 B4 B9 B5 -39.34(11)
C2 B4 B9 B8 61.29(15)
C2 B4 B9 B10 -1.95(15)
C2 B5 B6 B3 36.26(12)
C2 B5 B6 B7 98.84(13)
C2 B5 B6 B10 135.95(12)
C2 B5 B9 C1 -1.21(14)
C2 B5 B9 B4 38.41(11)
C2 B5 B9 B8 -62.56(14)
C2 B5 B9 B10 -99.89(12)
C2 B5 B10 B6 -38.31(11)
C2 B5 B10 B7 -1.52(16)
C2 B5 B10 B8 61.53(15)
C2 B5 B10 B9 98.96(12)
C2 B6 B7 B2 -1.21(17)
C2 B6 B7 B3 -35.75(12)
C2 B6 B7 B8 61.78(15)
C2 B6 B7 B10 99.91(13)
C2 B6 B10 B5 38.77(11)
C2 B6 B10 B7 -99.98(13)
C2 B6 B10 B8 -62.11(15)
C2 B6 B10 B9 1.05(16)
C3 N1 C10 O2 -178.57(15)
C3 N1 C10 C9 0.40(15)
C3 N1 B1 C1 9.8(2)
C3 N1 B1 C2 153.66(14)
C3 N1 B1 B2 -61.84(19)
C3 N1 B1 B3 -133.07(15)
C3 N1 B1 B4 81.46(17)
C3 C4 C5 C6 178.26(14)
C3 C4 C9 C8 -176.93(14)
C3 C4 C9 C10 2.57(15)
C4 C5 C6 C7 -1.0(2)
C4 C9 C10 O2 177.02(16)
C4 C9 C10 N1 -1.90(15)
C5 C4 C9 C8 1.5(2)
C5 C4 C9 C10 -178.97(13)
C5 C6 C7 C8 0.3(3)
C6 C7 C8 C9 1.4(3)
C7 C8 C9 C4 -2.3(2)
C7 C8 C9 C10 178.36(14)
C8 C9 C10 O2 -3.5(3)
C8 C9 C10 N1 177.55(15)
C9 C4 C5 C6 0.2(2)
C10 N1 C3 O1 -177.98(16)
C10 N1 C3 C4 1.12(15)
C10 N1 B1 C1 -170.92(13)
C10 N1 B1 C2 -27.0(2)
C10 N1 B1 B2 117.49(15)
C10 N1 B1 B3 46.3(2)
C10 N1 B1 B4 -99.22(17)
B1 N1 C3 O1 1.4(2)
B1 N1 C3 C4 -179.48(12)
B1 N1 C10 O2 2.0(2)
B1 N1 C10 C9 -179.01(12)
B1 C1 B2 B3 -40.76(10)
B1 C1 B2 B7 -102.21(13)
B1 C1 B2 B8 -142.63(12)
B1 C1 B4 C2 40.28(10)
B1 C1 B4 B5 102.26(12)
B1 C1 B4 B9 142.73(12)
B1 C1 B8 B2 36.47(12)
B1 C1 B8 B7 -3.93(16)
B1 C1 B8 B9 -106.63(13)
B1 C1 B8 B10 -66.53(15)
B1 C1 B9 B4 -36.74(11)
B1 C1 B9 B5 3.59(15)
B1 C1 B9 B8 105.81(13)
B1 C1 B9 B10 65.96(14)
B1 C2 B3 B2 38.75(12)
B1 C2 B3 B6 142.99(13)
B1 C2 B3 B7 105.00(15)
B1 C2 B4 C1 -39.74(10)
B1 C2 B4 B5 -140.37(12)
B1 C2 B4 B9 -101.01(12)
B1 C2 B5 B4 37.50(11)
B1 C2 B5 B6 -103.12(14)
B1 C2 B5 B9 -1.36(16)
B1 C2 B5 B10 -64.33(15)
B1 C2 B6 B3 -34.20(13)
B1 C2 B6 B5 104.05(13)
B1 C2 B6 B7 2.00(17)
B1 C2 B6 B10 65.12(15)
B1 B2 B3 C2 -38.09(11)
B1 B2 B3 B6 -103.97(15)
B1 B2 B3 B7 -140.72(13)
B1 B2 B7 B3 34.77(12)
B1 B2 B7 B6 0.05(17)
B1 B2 B7 B8 -100.37(13)
B1 B2 B7 B10 -63.38(16)
B1 B2 B8 C1 -32.60(11)
B1 B2 B8 B7 101.15(13)
B1 B2 B8 B9 0.11(17)
B1 B2 B8 B10 63.92(15)
B1 B3 B6 C2 34.43(12)
B1 B3 B6 B5 -2.40(17)
B1 B3 B6 B7 -104.46(15)
B1 B3 B6 B10 -65.26(15)
B1 B3 B7 B2 -37.30(12)
B1 B3 B7 B6 103.47(15)
B1 B3 B7 B8 1.86(17)
B1 B3 B7 B10 64.41(17)
B1 B4 B5 C2 -35.05(11)
B1 B4 B5 B6 -0.30(15)
B1 B4 B5 B9 100.51(12)
B1 B4 B5 B10 63.04(15)
B1 B4 B9 C1 32.55(10)
B1 B4 B9 B5 -101.21(12)
B1 B4 B9 B8 -0.58(16)
B1 B4 B9 B10 -63.82(14)
B2 C1 B1 N1 -108.23(15)
B2 C1 B1 C2 101.50(12)
B2 C1 B1 B3 40.96(11)
B2 C1 B1 B4 141.96(12)
B2 C1 B4 C2 2.84(15)
B2 C1 B4 B1 -37.45(11)
B2 C1 B4 B5 64.82(15)
B2 C1 B4 B9 105.28(13)
B2 C1 B8 B7 -40.39(11)
B2 C1 B8 B9 -143.09(13)
B2 C1 B8 B10 -103.00(13)
B2 C1 B9 B4 -106.99(13)
B2 C1 B9 B5 -66.67(14)
B2 C1 B9 B8 35.56(12)
B2 C1 B9 B10 -4.30(16)
B2 B1 B3 C2 138.50(13)
B2 B1 B3 B6 103.98(15)
B2 B1 B3 B7 37.05(12)
B2 B1 B4 C1 33.81(11)
B2 B1 B4 C2 -98.55(12)
B2 B1 B4 B5 -62.95(14)
B2 B1 B4 B9 0.66(15)
B2 B3 B6 C2 102.07(15)
B2 B3 B6 B5 65.24(16)
B2 B3 B6 B7 -36.82(13)
B2 B3 B6 B10 2.39(17)
B2 B3 B7 B6 140.77(14)
B2 B3 B7 B8 39.15(12)
B2 B3 B7 B10 101.70(14)
B2 B7 B8 C1 39.79(10)
B2 B7 B8 B9 101.14(13)
B2 B7 B8 B10 138.67(12)
B2 B7 B10 B5 63.39(16)
B2 B7 B10 B6 100.30(13)
B2 B7 B10 B8 -36.87(12)
B2 B7 B10 B9 0.50(17)
B2 B8 B9 C1 -32.82(12)
B2 B8 B9 B4 0.29(17)
B2 B8 B9 B5 63.81(16)
B2 B8 B9 B10 101.32(14)
B2 B8 B10 B5 -63.86(15)
B2 B8 B10 B6 -0.71(16)
B2 B8 B10 B7 37.17(11)
B2 B8 B10 B9 -101.03(13)
B3 C2 B1 N1 112.43(17)
B3 C2 B1 C1 -97.47(12)
B3 C2 B1 B2 -36.24(12)
B3 C2 B1 B4 -137.81(13)
B3 C2 B4 C1 -1.31(15)
B3 C2 B4 B1 38.43(11)
B3 C2 B4 B5 -101.94(13)
B3 C2 B4 B9 -62.58(14)
B3 C2 B5 B4 102.58(13)
B3 C2 B5 B6 -38.03(12)
B3 C2 B5 B9 63.72(15)
B3 C2 B5 B10 0.75(16)
B3 C2 B6 B5 138.25(13)
B3 C2 B6 B7 36.20(13)
B3 C2 B6 B10 99.32(14)
B3 B1 B2 C1 -131.73(13)
B3 B1 B2 B7 -35.09(13)
B3 B1 B2 B8 -98.60(14)
B3 B1 B4 C1 95.65(12)
B3 B1 B4 C2 -36.71(11)
B3 B1 B4 B5 -1.11(15)
B3 B1 B4 B9 62.50(14)
B3 B2 B7 B6 -34.71(13)
B3 B2 B7 B8 -135.13(13)
B3 B2 B7 B10 -98.15(15)
B3 B2 B8 C1 -94.41(12)
B3 B2 B8 B7 39.34(12)
B3 B2 B8 B9 -61.70(16)
B3 B2 B8 B10 2.11(16)
B3 B6 B7 B2 34.54(12)
B3 B6 B7 B8 97.53(14)
B3 B6 B7 B10 135.66(13)
B3 B6 B10 B5 99.92(13)
B3 B6 B10 B7 -38.83(12)
B3 B6 B10 B8 -0.96(15)
B3 B6 B10 B9 62.20(15)
B3 B7 B8 C1 1.13(16)
B3 B7 B8 B2 -38.66(12)
B3 B7 B8 B9 62.48(15)
B3 B7 B8 B10 100.01(13)
B3 B7 B10 B5 1.72(17)
B3 B7 B10 B6 38.62(12)
B3 B7 B10 B8 -98.54(13)
B3 B7 B10 B9 -61.17(16)
B4 C1 B1 N1 109.81(15)
B4 C1 B1 C2 -40.46(10)
B4 C1 B1 B2 -141.96(12)
B4 C1 B1 B3 -101.00(12)
B4 C1 B2 B1 37.64(12)
B4 C1 B2 B3 -3.12(16)
B4 C1 B2 B7 -64.56(15)
B4 C1 B2 B8 -104.99(13)
B4 C1 B8 B2 107.07(13)
B4 C1 B8 B7 66.67(15)
B4 C1 B8 B9 -36.03(12)
B4 C1 B8 B10 4.07(16)
B4 C1 B9 B5 40.33(11)
B4 C1 B9 B8 142.55(13)
B4 C1 B9 B10 102.69(13)
B4 C2 B1 N1 -109.76(15)
B4 C2 B1 C1 40.34(10)
B4 C2 B1 B2 101.57(12)
B4 C2 B1 B3 137.81(13)
B4 C2 B3 B1 -39.26(11)
B4 C2 B3 B2 -0.52(17)
B4 C2 B3 B6 103.73(13)
B4 C2 B3 B7 65.73(16)
B4 C2 B5 B6 -140.62(12)
B4 C2 B5 B9 -38.86(11)
B4 C2 B5 B10 -101.83(12)
B4 C2 B6 B3 -101.67(14)
B4 C2 B6 B5 36.58(12)
B4 C2 B6 B7 -65.47(16)
B4 C2 B6 B10 -2.35(17)
B4 B1 B2 C1 -33.61(11)
B4 B1 B2 B3 98.13(13)
B4 B1 B2 B7 63.04(15)
B4 B1 B2 B8 -0.47(16)
B4 B1 B3 C2 36.73(11)
B4 B1 B3 B2 -101.78(12)
B4 B1 B3 B6 2.20(16)
B4 B1 B3 B7 -64.73(15)
B4 B5 B6 C2 -34.67(11)
B4 B5 B6 B3 1.60(16)
B4 B5 B6 B7 64.17(15)
B4 B5 B6 B10 101.28(12)
B4 B5 B9 C1 -39.62(10)
B4 B5 B9 B8 -100.96(12)
B4 B5 B9 B10 -138.30(12)
B4 B5 B10 B6 -100.06(13)
B4 B5 B10 B7 -63.28(16)
B4 B5 B10 B8 -0.22(16)
B4 B5 B10 B9 37.21(11)
B4 B9 B10 B5 -37.39(11)
B4 B9 B10 B6 0.55(15)
B4 B9 B10 B7 63.47(15)
B4 B9 B10 B8 100.68(12)
B5 C2 B1 N1 -146.75(14)
B5 C2 B1 C1 3.34(15)
B5 C2 B1 B2 64.58(15)
B5 C2 B1 B3 100.82(14)
B5 C2 B1 B4 -37.00(11)
B5 C2 B3 B1 -104.66(13)
B5 C2 B3 B2 -65.91(15)
B5 C2 B3 B6 38.33(12)
B5 C2 B3 B7 0.34(17)
B5 C2 B4 C1 100.63(12)
B5 C2 B4 B1 140.37(12)
B5 C2 B4 B9 39.37(11)
B5 C2 B6 B3 -138.25(13)
B5 C2 B6 B7 -102.05(13)
B5 C2 B6 B10 -38.93(11)
B5 B4 B9 C1 133.76(12)
B5 B4 B9 B8 100.63(13)
B5 B4 B9 B10 37.40(10)
B5 B6 B7 B2 -64.10(15)
B5 B6 B7 B3 -98.64(14)
B5 B6 B7 B8 -1.11(16)
B5 B6 B7 B10 37.02(11)
B5 B6 B10 B7 -138.75(12)
B5 B6 B10 B8 -100.88(12)
B5 B6 B10 B9 -37.72(11)
B5 B9 B10 B6 37.94(11)
B5 B9 B10 B7 100.86(13)
B5 B9 B10 B8 138.06(12)
B6 C2 B1 N1 146.71(14)
B6 C2 B1 C1 -63.19(14)
B6 C2 B1 B2 -1.96(16)
B6 C2 B1 B3 34.28(13)
B6 C2 B1 B4 -103.53(13)
B6 C2 B3 B1 -142.99(13)
B6 C2 B3 B2 -104.24(14)
B6 C2 B3 B7 -38.00(13)
B6 C2 B4 C1 63.96(15)
B6 C2 B4 B1 103.70(14)
B6 C2 B4 B5 -36.67(12)
B6 C2 B4 B9 2.69(16)
B6 C2 B5 B4 140.62(12)
B6 C2 B5 B9 101.76(12)
B6 C2 B5 B10 38.78(11)
B6 B3 B7 B2 -140.77(14)
B6 B3 B7 B8 -101.62(13)
B6 B3 B7 B10 -39.07(12)
B6 B5 B9 C1 60.58(14)
B6 B5 B9 B4 100.20(12)
B6 B5 B9 B8 -0.77(15)
B6 B5 B9 B10 -38.11(11)
B6 B5 B10 B7 36.79(12)
B6 B5 B10 B8 99.84(13)
B6 B5 B10 B9 137.27(12)
B6 B7 B8 C1 -60.72(15)
B6 B7 B8 B2 -100.51(13)
B6 B7 B8 B9 0.63(16)
B6 B7 B8 B10 38.16(11)
B6 B7 B10 B5 -36.91(11)
B6 B7 B10 B8 -137.17(12)
B6 B7 B10 B9 -99.79(12)
B7 B2 B3 C2 102.63(14)
B7 B2 B3 B1 140.72(13)
B7 B2 B3 B6 36.75(12)
B7 B2 B8 C1 -133.75(12)
B7 B2 B8 B9 -101.04(14)
B7 B2 B8 B10 -37.23(11)
B7 B3 B6 C2 138.90(14)
B7 B3 B6 B5 102.06(14)
B7 B3 B6 B10 39.21(12)
B7 B6 B10 B5 138.75(12)
B7 B6 B10 B8 37.87(11)
B7 B6 B10 B9 101.03(12)
B7 B8 B9 C1 -96.54(12)
B7 B8 B9 B4 -63.43(15)
B7 B8 B9 B5 0.08(16)
B7 B8 B9 B10 37.59(11)
B7 B8 B10 B5 -101.02(13)
B7 B8 B10 B6 -37.87(11)
B7 B8 B10 B9 -138.19(12)
B8 C1 B1 N1 -144.27(13)
B8 C1 B1 C2 65.46(14)
B8 C1 B1 B2 -36.04(12)
B8 C1 B1 B3 4.92(15)
B8 C1 B1 B4 105.92(13)
B8 C1 B2 B1 142.63(12)
B8 C1 B2 B3 101.87(13)
B8 C1 B2 B7 40.43(12)
B8 C1 B4 C2 -66.19(15)
B8 C1 B4 B1 -106.47(13)
B8 C1 B4 B5 -4.21(16)
B8 C1 B4 B9 36.25(12)
B8 C1 B9 B4 -142.55(13)
B8 C1 B9 B5 -102.22(13)
B8 C1 B9 B10 -39.86(11)
B8 B2 B3 C2 63.07(15)
B8 B2 B3 B1 101.16(13)
B8 B2 B3 B6 -2.81(17)
B8 B2 B3 B7 -39.56(12)
B8 B2 B7 B3 135.13(13)
B8 B2 B7 B6 100.42(13)
B8 B2 B7 B10 36.98(12)
B8 B7 B10 B5 100.26(13)
B8 B7 B10 B6 137.17(12)
B8 B7 B10 B9 37.37(11)
B8 B9 B10 B5 -138.06(12)
B8 B9 B10 B6 -100.13(13)
B8 B9 B10 B7 -37.20(12)
B9 C1 B1 N1 145.96(13)
B9 C1 B1 C2 -4.31(15)
B9 C1 B1 B2 -105.81(13)
B9 C1 B1 B3 -64.85(15)
B9 C1 B1 B4 36.15(11)
B9 C1 B2 B1 106.83(13)
B9 C1 B2 B3 66.07(15)
B9 C1 B2 B7 4.62(16)
B9 C1 B2 B8 -35.80(12)
B9 C1 B4 C2 -102.45(12)
B9 C1 B4 B1 -142.73(12)
B9 C1 B4 B5 -40.47(11)
B9 C1 B8 B2 143.09(13)
B9 C1 B8 B7 102.70(13)
B9 C1 B8 B10 40.10(11)
B9 B4 B5 C2 -135.57(12)
B9 B4 B5 B6 -100.82(13)
B9 B4 B5 B10 -37.48(11)
B9 B5 B6 C2 -97.68(12)
B9 B5 B6 B3 -61.41(15)
B9 B5 B6 B7 1.17(16)
B9 B5 B6 B10 38.27(11)
B9 B5 B10 B6 -137.27(12)
B9 B5 B10 B7 -100.48(13)
B9 B5 B10 B8 -37.43(12)
B9 B8 B10 B5 37.17(12)
B9 B8 B10 B6 100.32(12)
B9 B8 B10 B7 138.19(12)
B10 B5 B6 C2 -135.95(12)
B10 B5 B6 B3 -99.68(13)
B10 B5 B6 B7 -37.11(11)
B10 B5 B9 C1 98.68(12)
B10 B5 B9 B4 138.30(12)
B10 B5 B9 B8 37.34(11)
B10 B6 B7 B2 -101.12(14)
B10 B6 B7 B3 -135.66(13)
B10 B6 B7 B8 -38.13(11)
B10 B7 B8 C1 -98.88(12)
B10 B7 B8 B2 -138.67(12)
B10 B7 B8 B9 -37.53(11)
B10 B8 B9 C1 -134.13(12)
B10 B8 B9 B4 -101.02(13)
B10 B8 B9 B5 -37.50(11)
